data_2205409
loop_
_publ_author_name
'Jones, Peter G.'
'Cots, Berta'
'Zerbe, Eva-Maria'

_publ_section_title
;
 1-Carboxymethyl-3-iodo-1-pyridinium--iodide--(3-iodo-1-pyridinio)acetate
 (1/1/1)
;
_journal_issue 4
_journal_name_full 'Acta Crystallographica Section E'
_journal_page_first o895
_journal_page_last o897
_journal_paper_doi 10.1107/S1600536805006045
_journal_volume 61
_journal_year 2005
_chemical_formula_iupac 'C7 H7 I N O2 +, I -, C7 H6 I N O2'
_chemical_formula_moiety 'C7 H7 I N O2 +, I -, C7 H6 I N O2'
_chemical_formula_sum 'C14 H13 I3 N2 O4'
_chemical_formula_weight 653.96
_chemical_name_systematic
;
(3-Iodo-1-pyridinio)acetate--iodide--1-carboxymethyl-3-iodo-1-pyridinium--
(1:1:1)
;
_space_group_IT_number 13
_symmetry_cell_setting monoclinic
_symmetry_space_group_name_Hall '-P 2yac'
_symmetry_space_group_name_H-M 'P 1 2/n 1'
_atom_sites_solution_hydrogens geom
_atom_sites_solution_primary direct
_atom_sites_solution_secondary difmap
_audit_creation_method SHELXL-97
_cell_angle_alpha 90.00
_cell_angle_beta 99.768(4)
_cell_angle_gamma 90.00
_cell_formula_units_Z 2
_cell_length_a 10.9984(8)
_cell_length_b 6.3486(4)
_cell_length_c 13.2439(12)
_cell_measurement_reflns_used 4228
_cell_measurement_temperature 133(2)
_cell_measurement_theta_max 30.5
_cell_measurement_theta_min 2
_cell_volume 911.34(12)
_computing_cell_refinement 'SAINT (Bruker, 1998)'
_computing_data_collection 'SMART (Bruker, 1998)'
_computing_data_reduction SAINT
_computing_molecular_graphics 'XP (Siemens, 1994)'
_computing_publication_material SHELXL97
_computing_structure_refinement 'SHELXL97 (Sheldrick, 1997)'
_computing_structure_solution 'SHELXS97 (Sheldrick, 1990)'
_diffrn_ambient_temperature 133(2)
_diffrn_detector_area_resol_mean 8.192
_diffrn_measured_fraction_theta_full 0.994
_diffrn_measured_fraction_theta_max 0.993
_diffrn_measurement_device_type 'Bruker SMART 1000 CCD'
_diffrn_measurement_method '\w and \f'
_diffrn_radiation_monochromator graphite
_diffrn_radiation_source 'fine-focus sealed tube'
_diffrn_radiation_type MoK\a
_diffrn_radiation_wavelength 0.71073
_diffrn_reflns_av_R_equivalents 0.0423
_diffrn_reflns_av_sigmaI/netI 0.0438
_diffrn_reflns_limit_h_max 15
_diffrn_reflns_limit_h_min -15
_diffrn_reflns_limit_k_max 8
_diffrn_reflns_limit_k_min -8
_diffrn_reflns_limit_l_max 18
_diffrn_reflns_limit_l_min -18
_diffrn_reflns_number 11241
_diffrn_reflns_theta_full 30.00
_diffrn_reflns_theta_max 30.03
_diffrn_reflns_theta_min 2.23
_diffrn_standards_decay_% 0
_diffrn_standards_interval_count 0
_diffrn_standards_number 0
_exptl_absorpt_coefficient_mu 5.163
_exptl_absorpt_correction_T_max 0.772
_exptl_absorpt_correction_T_min 0.622
_exptl_absorpt_correction_type multi-scan
_exptl_absorpt_process_details '(SADABS; Bruker, 1998)'
_exptl_crystal_colour colourless
_exptl_crystal_density_diffrn 2.383
_exptl_crystal_density_method 'not measured'
_exptl_crystal_description prism
_exptl_crystal_F_000 604
_exptl_crystal_size_max 0.11
_exptl_crystal_size_mid 0.05
_exptl_crystal_size_min 0.05
_refine_diff_density_max 0.916
_refine_diff_density_min -1.034
_refine_ls_extinction_method none
_refine_ls_goodness_of_fit_ref 0.945
_refine_ls_hydrogen_treatment mixed
_refine_ls_matrix_type full
_refine_ls_number_parameters 109
_refine_ls_number_reflns 2648
_refine_ls_number_restraints 9
_refine_ls_restrained_S_all 0.943
_refine_ls_R_factor_all 0.0451
_refine_ls_R_factor_gt 0.0285
_refine_ls_shift/su_max 0.001
_refine_ls_shift/su_mean 0.000
_refine_ls_structure_factor_coef Fsqd
_refine_ls_weighting_details 'calc w = 1/[\s^2^(Fo^2^)+(0.0229P)^2^] where P = (Fo^2^+2Fc^2^)/3'
_refine_ls_weighting_scheme calc
_refine_ls_wR_factor_gt 0.0492
_refine_ls_wR_factor_ref 0.0524
_reflns_number_gt 2049
_reflns_number_total 2648
_reflns_threshold_expression I>2\s(I)
_cod_data_source_file bt6613.cif
_cod_data_source_block I
_cod_original_sg_symbol_H-M 'P 2/n'
_cod_database_code 2205409
_cod_database_fobs_code 2205409

loop_
_symmetry_equiv_pos_as_xyz
'x, y, z'
'-x+1/2, y, -z+1/2'
'-x, -y, -z'
'x-1/2, -y, z-1/2'

loop_
_atom_site_label
_atom_site_fract_x
_atom_site_fract_y
_atom_site_fract_z
_atom_site_U_iso_or_equiv
_atom_site_adp_type
_atom_site_calc_flag
_atom_site_refinement_flags
_atom_site_occupancy
_atom_site_type_symbol
C2 0.4370(3) 0.3943(5) 0.6707(2) 0.0210(7) Uani d U 1 C
H2 0.4709 0.2563 0.6747 0.025 Uiso calc R 1 H
C3 0.3677(3) 0.4643(5) 0.5800(2) 0.0205(7) Uani d U 1 C
C4 0.3202(3) 0.6687(5) 0.5741(3) 0.0235(7) Uani d U 1 C
H4 0.2721 0.7189 0.5124 0.028 Uiso calc R 1 H
C5 0.3444(3) 0.7981(5) 0.6602(3) 0.0259(8) Uani d U 1 C
H5 0.3146 0.9388 0.6572 0.031 Uiso calc R 1 H
C6 0.4123(3) 0.7205(5) 0.7504(3) 0.0236(8) Uani d U 1 C
H6 0.4276 0.8072 0.8096 0.028 Uiso calc R 1 H
N 0.4567(2) 0.5220(4) 0.7540(2) 0.0200(6) Uani d . 1 N
I1 0.33110(2) 0.25643(3) 0.453928(16) 0.02159(7) Uani d . 1 I
C7 0.5269(3) 0.4397(5) 0.8513(2) 0.0229(7) Uani d U 1 C
H7A 0.5320 0.5508 0.9043 0.027 Uiso calc R 1 H
H7B 0.6121 0.4066 0.8414 0.027 Uiso calc R 1 H
C8 0.4686(3) 0.2401(5) 0.8901(3) 0.0218(7) Uani d U 1 C
O1 0.5290(2) 0.1794(4) 0.97633(19) 0.0262(5) Uani d D 1 O
H01 0.486(6) 0.082(8) 0.993(7) 0.05(3) Uiso d PD 0.50 H
O2 0.3781(2) 0.1579(4) 0.83885(18) 0.0268(5) Uani d . 1 O
I2 0.2500 -0.08106(5) 0.2500 0.02636(9) Uani d S 1 I

loop_
_atom_site_aniso_label
_atom_site_aniso_U_11
_atom_site_aniso_U_22
_atom_site_aniso_U_33
_atom_site_aniso_U_12
_atom_site_aniso_U_13
_atom_site_aniso_U_23
C2 0.0189(16) 0.0187(16) 0.0248(17) -0.0012(14) 0.0019(13) -0.0027(14)
C3 0.0184(16) 0.0230(18) 0.0201(17) -0.0022(13) 0.0031(13) -0.0028(14)
C4 0.0219(18) 0.0241(17) 0.0240(18) -0.0021(14) 0.0027(14) 0.0051(15)
C5 0.030(2) 0.0158(17) 0.032(2) 0.0063(14) 0.0053(16) 0.0024(14)
C6 0.0273(19) 0.0140(17) 0.0301(19) 0.0010(14) 0.0068(15) -0.0028(14)
N 0.0226(14) 0.0146(14) 0.0220(15) -0.0018(11) 0.0014(12) -0.0029(11)
I1 0.02342(11) 0.02121(11) 0.01901(11) 0.00053(10) 0.00033(8) -0.00001(9)
C7 0.0244(17) 0.0215(17) 0.0205(17) -0.0021(15) -0.0027(13) -0.0024(14)
C8 0.0243(17) 0.0164(16) 0.0241(17) 0.0035(15) 0.0020(14) -0.0110(15)
O1 0.0316(15) 0.0234(12) 0.0217(13) -0.0024(12) -0.0009(11) -0.0002(11)
O2 0.0278(13) 0.0254(13) 0.0253(13) -0.0050(11) -0.0013(11) -0.0012(11)
I2 0.03151(18) 0.02557(17) 0.02090(16) 0.000 0.00129(13) 0.000

loop_
_atom_type_symbol
_atom_type_description
_atom_type_scat_dispersion_real
_atom_type_scat_dispersion_imag
_atom_type_scat_source
C C 0.0033 0.0016 'International Tables Vol C Tables 4.2.6.8 and 6.1.1.4'
H H 0.0000 0.0000 'International Tables Vol C Tables 4.2.6.8 and 6.1.1.4'
N N 0.0061 0.0033 'International Tables Vol C Tables 4.2.6.8 and 6.1.1.4'
O O 0.0106 0.0060 'International Tables Vol C Tables 4.2.6.8 and 6.1.1.4'
I I -0.4742 1.8119 'International Tables Vol C Tables 4.2.6.8 and 6.1.1.4'

loop_
_geom_angle_atom_site_label_1
_geom_angle_atom_site_label_2
_geom_angle_atom_site_label_3
_geom_angle_site_symmetry_3
_geom_angle
_geom_angle_publ_flag
I1 I2 I1 2 103.066(13) y
N C2 C3 . 120.2(3) ?
N C2 H2 . 119.9 ?
C3 C2 H2 . 119.9 ?
C2 C3 C4 . 119.5(3) ?
C2 C3 I1 . 119.3(2) ?
C4 C3 I1 . 121.2(2) ?
C5 C4 C3 . 119.0(3) ?
C5 C4 H4 . 120.5 ?
C3 C4 H4 . 120.5 ?
C6 C5 C4 . 119.7(3) ?
C6 C5 H5 . 120.2 ?
C4 C5 H5 . 120.2 ?
N C6 C5 . 120.1(3) ?
N C6 H6 . 120.0 ?
C5 C6 H6 . 120.0 ?
C6 N C2 . 121.5(3) y
C6 N C7 . 119.5(3) y
C2 N C7 . 119.0(3) y
N C7 C8 . 113.1(3) ?
N C7 H7A . 108.9 ?
C8 C7 H7A . 108.9 ?
N C7 H7B . 108.9 ?
C8 C7 H7B . 108.9 ?
H7A C7 H7B . 107.8 ?
O2 C8 O1 . 128.1(3) ?
O2 C8 C7 . 120.7(3) ?
O1 C8 C7 . 111.2(3) ?
C8 O1 H01 . 103(7) ?

loop_
_geom_bond_atom_site_label_1
_geom_bond_atom_site_label_2
_geom_bond_site_symmetry_2
_geom_bond_distance
_geom_bond_publ_flag
I2 I1 2 3.4443(4) y
C2 N . 1.356(4) y
C2 C3 . 1.382(4) ?
C2 H2 . 0.9500 ?
C3 C4 . 1.396(4) ?
C3 I1 . 2.112(3) y
C4 C5 . 1.394(5) ?
C4 H4 . 0.9500 ?
C5 C6 . 1.387(5) ?
C5 H5 . 0.9500 ?
C6 N . 1.349(4) y
C6 H6 . 0.9500 ?
N C7 . 1.481(4) y
C7 C8 . 1.547(5) ?
C7 H7A . 0.9900 ?
C7 H7B . 0.9900 ?
C8 O2 . 1.222(4) ?
C8 O1 . 1.280(4) ?
O1 H01 . 0.83(2) ?

loop_
_geom_hbond_atom_site_label_D
_geom_hbond_atom_site_label_H
_geom_hbond_atom_site_label_A
_geom_hbond_site_symmetry_A
_geom_hbond_distance_DH
_geom_hbond_distance_HA
_geom_hbond_distance_DA
_geom_hbond_angle_DHA
O1 H01 O1 3_657 0.83(2) 1.73(4) 2.474(5) 150(8)
C7 H7A O1 3_667 0.99 2.50 3.451(4) 162
C5 H5 O2 2_566 0.95 2.54 3.349(4) 143
C6 H6 O2 1_565 0.95 2.34 3.062(4) 132
C2 H2 I2 3_656 0.95 3.26 3.960(3) 132
C7 H7B I2 3_656 0.99 2.94 3.758(3) 140

loop_
_geom_torsion_atom_site_label_1
_geom_torsion_atom_site_label_2
_geom_torsion_atom_site_label_3
_geom_torsion_atom_site_label_4
_geom_torsion
_geom_torsion_publ_flag
N C2 C3 C4 1.3(5) ?
N C2 C3 I1 -176.9(2) ?
C2 C3 C4 C5 0.3(5) ?
I1 C3 C4 C5 178.4(2) ?
C3 C4 C5 C6 -1.5(5) ?
C4 C5 C6 N 1.3(5) ?
C5 C6 N C2 0.2(5) ?
C5 C6 N C7 -178.8(3) ?
C3 C2 N C6 -1.5(5) ?
C3 C2 N C7 177.5(3) ?
C6 N C7 C8 121.3(3) ?
C2 N C7 C8 -57.8(4) y
N C7 C8 O2 4.4(4) y
N C7 C8 O1 -177.3(3) ?
